data_4105071
loop_
_publ_author_name
'Stephen P. Lathrop'
'Tomislav Rovis'

_publ_section_title
;
 Asymmetric Synthesis of Functionalized Cyclopentanones via a
 Multicatalytic Secondary Amine/N-Heterocyclic Carbene Catalyzed Cascade
 Sequence
;
_journal_name_full 'Journal of the American Chemical Society'
_journal_page_first 13628
_journal_page_last 13630
_journal_paper_doi 10.1021/ja905342e
_journal_volume 131
_journal_year 2009
_chemical_absolute_configuration unk
_chemical_formula_sum 'C15 H18 O4'
_chemical_formula_weight 262.29
_chemical_name_systematic
;
 ?
;
_space_group_IT_number 4
_symmetry_cell_setting monoclinic
_symmetry_space_group_name_Hall 'P 2yb'
_symmetry_space_group_name_H-M 'P 1 21 1'
_atom_sites_solution_hydrogens geom
_atom_sites_solution_primary direct
_atom_sites_solution_secondary difmap
_audit_creation_method SHELXL-97
_cell_angle_alpha 90.00
_cell_angle_beta 107.049(3)
_cell_angle_gamma 90.00
_cell_formula_units_Z 2
_cell_length_a 11.8387(6)
_cell_length_b 4.9870(3)
_cell_length_c 12.2899(6)
_cell_measurement_reflns_used 9926
_cell_measurement_temperature 120
_cell_measurement_theta_max 33.02
_cell_measurement_theta_min 2.84
_cell_volume 693.70(7)
_computing_cell_refinement 'APEX2 (Bruker, 2009)'
_computing_data_collection 'APEX2 (Bruker, 2009)'
_computing_data_reduction 'APEX2 (Bruker, 2009)'
_computing_molecular_graphics 'APEX2 (Bruker, 2009)'
_computing_publication_material 'APEX2 (Bruker, 2009)'
_computing_structure_refinement 'XL (Sheldrick, 2008)'
_computing_structure_solution 'XS (Sheldrick, 2008)'
_diffrn_ambient_temperature 120
_diffrn_measured_fraction_theta_full 0.999
_diffrn_measured_fraction_theta_max 0.999
_diffrn_measurement_device_type 'CCD area detector'
_diffrn_measurement_method 'phi and omega scans'
_diffrn_radiation_monochromator graphite
_diffrn_radiation_source 'fine-focus sealed tube'
_diffrn_radiation_type MoK\a
_diffrn_radiation_wavelength 0.71073
_diffrn_reflns_av_R_equivalents 0.0342
_diffrn_reflns_av_sigmaI/netI 0.0349
_diffrn_reflns_limit_h_max 17
_diffrn_reflns_limit_h_min -17
_diffrn_reflns_limit_k_max 7
_diffrn_reflns_limit_k_min -7
_diffrn_reflns_limit_l_max 18
_diffrn_reflns_limit_l_min -17
_diffrn_reflns_number 17342
_diffrn_reflns_theta_full 32.59
_diffrn_reflns_theta_max 32.59
_diffrn_reflns_theta_min 1.73
_exptl_absorpt_coefficient_mu 0.090
_exptl_absorpt_correction_T_max 0.9753
_exptl_absorpt_correction_T_min 0.9710
_exptl_absorpt_correction_type multi-scan
_exptl_absorpt_process_details 'Sheldrick, G. M. (2008) SADABS. University of G\"ottingen, Germany.'
_exptl_crystal_colour colourless
_exptl_crystal_density_diffrn 1.256
_exptl_crystal_description rod
_exptl_crystal_F_000 280
_exptl_crystal_size_max 0.33
_exptl_crystal_size_mid 0.32
_exptl_crystal_size_min 0.28
_refine_diff_density_max 0.363
_refine_diff_density_min -0.281
_refine_diff_density_rms 0.058
_refine_ls_abs_structure_details 'Flack H D (1983), Acta Cryst. A39, 876-881'
_refine_ls_abs_structure_Flack -0.3(7)
_refine_ls_extinction_method none
_refine_ls_goodness_of_fit_ref 1.035
_refine_ls_hydrogen_treatment constr
_refine_ls_matrix_type full
_refine_ls_number_parameters 175
_refine_ls_number_reflns 4947
_refine_ls_number_restraints 1
_refine_ls_restrained_S_all 1.035
_refine_ls_R_factor_all 0.0526
_refine_ls_R_factor_gt 0.0434
_refine_ls_shift/su_max 0.000
_refine_ls_shift/su_mean 0.000
_refine_ls_structure_factor_coef Fsqd
_refine_ls_weighting_details 'calc w=1/[\s^2^(Fo^2^)+(0.0731P)^2^+0.0162P] where P=(Fo^2^+2Fc^2^)/3'
_refine_ls_weighting_scheme calc
_refine_ls_wR_factor_gt 0.1091
_refine_ls_wR_factor_ref 0.1158
_reflns_number_gt 4317
_reflns_number_total 4947
_reflns_threshold_expression >2sigma(I)
_cod_data_source_file ja905342e_si_002.cif
_cod_data_source_block rovis83
_cod_original_cell_volume 693.70(6)
_cod_database_code 4105071

loop_
_symmetry_equiv_pos_as_xyz
'x, y, z'
'-x, y+1/2, -z'

loop_
_atom_site_label
_atom_site_type_symbol
_atom_site_fract_x
_atom_site_fract_y
_atom_site_fract_z
_atom_site_U_iso_or_equiv
_atom_site_adp_type
_atom_site_occupancy
_atom_site_symmetry_multiplicity
_atom_site_calc_flag
_atom_site_refinement_flags
C1 C 0.67448(10) 0.9272(2) 0.02391(9) 0.0205(2) Uani 1 1 d .
C2 C 0.79583(10) 0.9599(3) 0.00988(10) 0.0248(2) Uani 1 1 d .
H2A H 0.8150 1.1483 0.0069 0.030 Uiso 1 1 calc R
H2B H 0.8001 0.8740 -0.0596 0.030 Uiso 1 1 calc R
C3 C 0.88123(9) 0.8255(2) 0.11410(9) 0.0196(2) Uani 1 1 d .
H3 H 0.8868 0.6342 0.0981 0.024 Uiso 1 1 calc R
C4 C 0.81683(9) 0.8575(2) 0.20542(9) 0.01732(19) Uani 1 1 d .
H4 H 0.8265 1.0432 0.2327 0.021 Uiso 1 1 calc R
C5 C 0.68531(9) 0.8108(2) 0.14274(10) 0.0182(2) Uani 1 1 d .
C6 C 0.59808(10) 0.9235(3) 0.19946(10) 0.0236(2) Uani 1 1 d .
H6A H 0.6022 0.8221 0.2669 0.035 Uiso 1 1 calc R
H6B H 0.5196 0.9123 0.1479 0.035 Uiso 1 1 calc R
H6C H 0.6171 1.1076 0.2195 0.035 Uiso 1 1 calc R
C7 C 1.00470(10) 0.9467(3) 0.14695(11) 0.0264(2) Uani 1 1 d .
H7A H 1.0543 0.8533 0.2117 0.040 Uiso 1 1 calc R
H7B H 1.0004 1.1327 0.1656 0.040 Uiso 1 1 calc R
H7C H 1.0372 0.9306 0.0843 0.040 Uiso 1 1 calc R
C8 C 0.86181(9) 0.6737(2) 0.30667(10) 0.0190(2) Uani 1 1 d .
C9 C 0.85095(12) 0.5804(3) 0.49347(11) 0.0286(3) Uani 1 1 d .
H9A H 0.9315 0.6136 0.5395 0.034 Uiso 1 1 calc R
H9B H 0.8436 0.3929 0.4716 0.034 Uiso 1 1 calc R
C10 C 0.76578(11) 0.6491(3) 0.55895(10) 0.0251(2) Uani 1 1 d .
C11 C 0.78851(12) 0.8629(3) 0.63521(11) 0.0295(3) Uani 1 1 d .
H11 H 0.8576 0.9619 0.6468 0.035 Uiso 1 1 calc R
C12 C 0.70886(13) 0.9287(3) 0.69387(11) 0.0320(3) Uani 1 1 d .
H12 H 0.7240 1.0735 0.7437 0.038 Uiso 1 1 calc R
C13 C 0.60671(13) 0.7795(3) 0.67852(12) 0.0343(3) Uani 1 1 d .
H13 H 0.5540 0.8218 0.7191 0.041 Uiso 1 1 calc R
C14 C 0.58322(14) 0.5674(3) 0.60271(14) 0.0377(3) Uani 1 1 d .
H14 H 0.5145 0.4675 0.5919 0.045 Uiso 1 1 calc R
C15 C 0.66228(12) 0.5037(3) 0.54278(12) 0.0318(3) Uani 1 1 d .
H15 H 0.6457 0.3622 0.4913 0.038 Uiso 1 1 calc R
O1 O 0.58137(7) 0.9740(2) -0.04761(7) 0.0280(2) Uani 1 1 d .
O2 O 0.67010(7) 0.52674(17) 0.12285(8) 0.02357(18) Uani 1 1 d .
H2 H 0.5997 0.4932 0.0948 0.035 Uiso 1 1 calc R
O3 O 0.92487(7) 0.48167(19) 0.31106(7) 0.02654(19) Uani 1 1 d .
O4 O 0.82081(8) 0.7518(2) 0.39248(7) 0.02530(19) Uani 1 1 d .

loop_
_atom_site_aniso_label
_atom_site_aniso_U_11
_atom_site_aniso_U_22
_atom_site_aniso_U_33
_atom_site_aniso_U_23
_atom_site_aniso_U_13
_atom_site_aniso_U_12
C1 0.0178(5) 0.0221(5) 0.0190(5) -0.0007(4) 0.0013(4) 0.0015(4)
C2 0.0195(5) 0.0359(6) 0.0185(5) 0.0037(5) 0.0050(4) 0.0017(5)
C3 0.0154(4) 0.0259(5) 0.0167(5) -0.0016(4) 0.0035(4) 0.0007(4)
C4 0.0146(4) 0.0208(5) 0.0161(4) -0.0014(4) 0.0037(4) -0.0009(3)
C5 0.0142(4) 0.0198(5) 0.0193(5) 0.0007(4) 0.0029(4) 0.0009(4)
C6 0.0177(5) 0.0275(5) 0.0268(6) 0.0011(5) 0.0085(4) 0.0027(4)
C7 0.0161(5) 0.0378(6) 0.0253(5) 0.0007(5) 0.0061(4) -0.0024(5)
C8 0.0142(4) 0.0238(5) 0.0176(5) -0.0009(4) 0.0022(4) -0.0019(4)
C9 0.0258(6) 0.0383(7) 0.0216(6) 0.0100(5) 0.0068(5) 0.0083(5)
C10 0.0220(5) 0.0354(6) 0.0168(5) 0.0083(5) 0.0041(4) 0.0048(5)
C11 0.0231(6) 0.0415(7) 0.0208(5) 0.0028(5) 0.0014(4) -0.0006(5)
C12 0.0330(6) 0.0417(7) 0.0196(5) 0.0028(5) 0.0052(5) 0.0038(6)
C13 0.0341(7) 0.0448(8) 0.0289(6) 0.0085(6) 0.0168(5) 0.0059(6)
C14 0.0313(7) 0.0418(8) 0.0448(8) 0.0048(7) 0.0188(7) -0.0040(6)
C15 0.0309(6) 0.0344(7) 0.0313(6) 0.0009(6) 0.0111(5) -0.0020(6)
O1 0.0194(4) 0.0354(5) 0.0239(4) 0.0019(4) -0.0018(3) 0.0047(4)
O2 0.0164(3) 0.0198(4) 0.0304(4) -0.0011(3) 0.0004(3) -0.0007(3)
O3 0.0232(4) 0.0315(5) 0.0237(4) 0.0035(4) 0.0050(3) 0.0072(4)
O4 0.0279(4) 0.0308(4) 0.0181(4) 0.0047(3) 0.0083(3) 0.0068(4)

loop_
_atom_type_symbol
_atom_type_description
_atom_type_scat_dispersion_real
_atom_type_scat_dispersion_imag
_atom_type_scat_source
C C 0.0033 0.0016 'International Tables Vol C Tables 4.2.6.8 and 6.1.1.4'
H H 0.0000 0.0000 'International Tables Vol C Tables 4.2.6.8 and 6.1.1.4'
O O 0.0106 0.0060 'International Tables Vol C Tables 4.2.6.8 and 6.1.1.4'

loop_
_geom_angle_atom_site_label_1
_geom_angle_atom_site_label_2
_geom_angle_atom_site_label_3
_geom_angle
O1 C1 C2 126.21(11)
O1 C1 C5 124.33(10)
C2 C1 C5 109.41(9)
C1 C2 C3 105.94(9)
C7 C3 C2 113.23(10)
C7 C3 C4 114.07(9)
C2 C3 C4 102.56(9)
C8 C4 C3 114.03(9)
C8 C4 C5 112.40(9)
C3 C4 C5 105.32(9)
O2 C5 C6 112.05(9)
O2 C5 C4 106.95(9)
C6 C5 C4 116.11(9)
O2 C5 C1 103.77(9)
C6 C5 C1 114.71(9)
C4 C5 C1 102.01(9)
O3 C8 O4 123.86(11)
O3 C8 C4 125.65(11)
O4 C8 C4 110.49(9)
O4 C9 C10 106.64(9)
C15 C10 C11 119.00(12)
C15 C10 C9 120.50(12)
C11 C10 C9 120.49(12)
C12 C11 C10 120.36(13)
C11 C12 C13 120.18(14)
C14 C13 C12 119.86(13)
C13 C14 C15 119.95(14)
C14 C15 C10 120.64(14)
C8 O4 C9 116.31(9)

loop_
_geom_bond_atom_site_label_1
_geom_bond_atom_site_label_2
_geom_bond_distance
C1 O1 1.2141(13)
C1 C2 1.5051(16)
C1 C5 1.5416(16)
C2 C3 1.5338(16)
C3 C7 1.5228(16)
C3 C4 1.5389(15)
C4 C8 1.5110(15)
C4 C5 1.5390(15)
C5 O2 1.4399(14)
C5 C6 1.5134(16)
C8 O3 1.2057(14)
C8 O4 1.3415(14)
C9 O4 1.4622(15)
C9 C10 1.5025(18)
C10 C15 1.3870(18)
C10 C11 1.3927(19)
C11 C12 1.384(2)
C12 C13 1.385(2)
C13 C14 1.383(2)
C14 C15 1.387(2)
